data_1504374
loop_
_publ_author_name
'Piccoli, Paula M. B.'
'Koetzle, Thomas F.'
'Schultz, Arthur J.'
'Zhurova, Elizabeth A.'
'Stare, Jernej'
'Pinkerton, A. Alan'
'Eckert, Juergen'
'Hadzi, Dusan'

_publ_section_title
;
 Variable temperature neutron diffraction and X-ray charge density studies
 of tetraacetylethane.
;
_journal_issue 29
_journal_name_full 'The journal of physical chemistry. A'
_journal_page_first 6667
_journal_page_last 6677
_journal_paper_doi 10.1021/jp800204r
_journal_volume 112
_journal_year 2008
_chemical_formula_sum 'C5 H7 O2'
_chemical_formula_weight 99.11
_chemical_name_common tetraacetylethane
_chemical_name_systematic
;
3,4-diacetyl-2,5-hexanedione
;
_space_group_IT_number 60
_symmetry_cell_setting orthorhombic
_symmetry_space_group_name_Hall '-P 2n 2ab'
_symmetry_space_group_name_H-M 'P b c n'
_cell_angle_alpha 90.0
_cell_angle_beta 90.0
_cell_angle_gamma 90.0
_cell_formula_units_Z 8
_cell_length_a 9.1200(20)
_cell_length_b 9.3590(20)
_cell_length_c 11.8170(20)
_cell_measurement_reflns_used 1571
_cell_measurement_temperature 298(1)
_cell_volume 1008.6(4)
_diffrn_measured_fraction_theta_full 'not applicable to TOF Laue technique'
_diffrn_measured_fraction_theta_max 'not applicable to TOF Laue technique'
_diffrn_measurement_device_type 'IPNS single crystal diffractometer'
_diffrn_measurement_method 'Time-of-flight Laue'
_diffrn_radiation_monochromator 'not applicable to TOF Laue technique'
_diffrn_radiation_probe neutron
_diffrn_radiation_source 'Intense Pulsed Neutron Source'
_diffrn_radiation_type neutron
_diffrn_radiation_wavelength 0.7-4.2
_diffrn_reflns_limit_h_max 7
_diffrn_reflns_limit_h_min -13
_diffrn_reflns_limit_k_max 13
_diffrn_reflns_limit_k_min -12
_diffrn_reflns_limit_l_max 16
_diffrn_reflns_limit_l_min -13
_diffrn_reflns_number 1571
_diffrn_reflns_theta_full 'not applicable to TOF Laue technique'
_diffrn_reflns_theta_max 'not applicable to TOF Laue technique'
_diffrn_reflns_theta_min 'not applicable to TOF Laue technique'
_diffrn_standards_decay_% 0
_diffrn_standards_number 0
_exptl_absorpt_coefficient_mu '1.496 + 1.114\l cm^-1^'
_exptl_absorpt_correction_T_max 0.526
_exptl_absorpt_correction_T_min 0.097
_exptl_absorpt_correction_type gaussian
_exptl_absorpt_process_details '(IPNS ANVRED; local program'
_exptl_crystal_colour colorless
_exptl_crystal_density_diffrn 1.374
_exptl_crystal_density_method 'not measured'
_exptl_crystal_description block
_exptl_crystal_F_000 149
_exptl_crystal_size_max 4
_exptl_crystal_size_mid 4
_exptl_crystal_size_min 2
_pd_block_id 2007-04-03T15:14|TAE_298K_phase1|Paula_M._B._Piccoli||
_pd_phase_name 'TAE at 298K'
_cod_data_source_file jp800204r-file007.cif
_cod_data_source_block TAE_298K_phase_1
_cod_depositor_comments
;
The following automatic conversions were performed:

'_exptl_absorpt_correction_type' value 'Gaussian' changed to
'gaussian' according to
/home/saulius/struct/CIF-dictionaries/cif_core.dic dictionary named
'cif_core.dic' version 2.4.1 from 2010-06-29.

Automatic conversion script
Id: cif_fix_values 1715 2011-07-08 13:25:40Z adriana 
;
_cod_database_code 1504374

loop_
_symmetry_equiv_pos_site_id
_symmetry_equiv_pos_as_xyz
1 +x,+y,+z
2 -x+1/2,+y+1/2,+z
3 +x,-y,+z+1/2
4 -x+1/2,-y+1/2,+z+1/2
-1 -x,-y,-z
-2 +x+1/2,-y+1/2,-z
-3 -x,+y,-z+1/2
-4 +x+1/2,+y+1/2,-z+1/2

loop_
_atom_site_aniso_label
_atom_site_aniso_U_11
_atom_site_aniso_U_12
_atom_site_aniso_U_13
_atom_site_aniso_U_22
_atom_site_aniso_U_23
_atom_site_aniso_U_33
O1 0.0428(20) 0.0017(18) -0.0131(14) 0.0651(20) 0.0089(15) 0.0614(17)
O2 0.0369(22) -0.0119(17) -0.0029(15) 0.0673(22) 0.0117(17) 0.0719(19)
C1 0.0317(15) -0.0009(12) -0.0054(10) 0.0462(13) 0.0039(9) 0.0449(11)
C2 0.0316(13) -0.0007(11) -0.0046(9) 0.0438(13) 0.0021(10) 0.0402(11)
C3 0.0392(18) -0.0063(13) -0.0044(10) 0.0517(16) 0.0071(10) 0.0482(12)
C4 0.0536(21) -0.0018(16) -0.0063(14) 0.0542(18) 0.0102(14) 0.0489(14)
C5 0.0491(22) -0.0093(20) -0.0047(16) 0.0734(23) 0.0257(15) 0.0650(18)
H1 0.053(4) 0.002(4) -0.0196(34) 0.106(6) -0.024(5) 0.120(6)
H2 0.143(8) -0.071(5) 0.019(5) 0.096(5) 0.006(4) 0.101(4)
H3 0.097(6) -0.029(6) -0.030(5) 0.185(8) 0.105(6) 0.125(5)
H4 0.125(8) 0.007(6) 0.065(6) 0.105(6) 0.021(4) 0.139(6)
H5 0.086(7) 0.028(7) 0.006(6) 0.183(9) 0.111(7) 0.150(7)
H6 0.175(12) -0.046(7) -0.118(9) 0.100(7) 0.091(7) 0.232(11)
H7 0.242(16) 0.079(12) 0.002(5) 0.239(15) 0.042(6) 0.074(5)

loop_
_atom_site_type_symbol
_atom_site_label
_atom_site_fract_x
_atom_site_fract_y
_atom_site_fract_z
_atom_site_occupancy
_atom_site_thermal_displace_type
_atom_site_U_iso_or_equiv
_atom_site_symmetry_multiplicity
O O1 -0.7751(4) -0.2495(4) 0.12958(22) 1.0 Uani 0.05646 8
O O2 -0.8161(4) -0.4297(4) 0.27484(27) 1.0 Uani 0.05874 8
C C1 -0.63706(26) -0.25243(25) 0.15085(16) 1.0 Uani 0.04092 8
C C2 -0.57992(24) -0.34205(24) 0.23691(15) 1.0 Uani 0.03851 8
C C3 -0.67767(27) -0.43167(26) 0.29490(17) 1.0 Uani 0.04634 8
C C4 -0.5399(4) -0.1601(4) 0.08077(23) 1.0 Uani 0.0522 8
C C5 -0.6304(5) -0.5396(4) 0.38137(27) 1.0 Uani 0.06252 8
H H1 -0.8271(7) -0.3433(9) 0.2037(6) 1.0 Uani 0.09328 8
H H2 -0.4871(11) -0.0876(8) 0.1288(6) 1.0 Uani 0.11322 8
H H3 -0.6032(10) -0.1129(10) 0.0181(6) 1.0 Uani 0.13587 8
H H4 -0.4573(12) -0.2189(10) 0.0408(7) 1.0 Uani 0.12294 8
H H5 -0.5171(12) -0.5565(12) 0.3827(7) 1.0 Uani 0.13949 8
H H6 -0.6841(14) -0.6254(12) 0.3735(11) 1.0 Uani 0.16894 8
H H7 -0.6488(18) -0.4982(14) 0.4600(7) 1.0 Uani 0.18502 8

loop_
_atom_type_symbol
_atom_type_number_in_cell
O 16.0
C 40.0
H 56.0

loop_
_geom_angle_atom_site_label_1
_geom_angle_atom_site_label_2
_geom_angle_atom_site_label_3
_geom_angle
_geom_angle_site_symmetry_1
_geom_angle_site_symmetry_3
C1 O1 H1 101.9(4) 1_555 1_555
C3 O2 H1 103.1(4) 1_555 1_555
O1 C1 C2 120.89(23) 1_555 1_555
O1 C1 C4 117.53(24) 1_555 1_555
C2 C1 C4 121.57(22) 1_555 1_555
C1 C2 C2 120.57(19) 1_555 -3_456
C1 C2 C3 118.08(20) 1_555 1_555
C2 C2 C3 121.35(17) -3_456 1_555
O2 C3 C2 121.71(24) 1_555 1_555
O2 C3 C5 114.69(28) 1_555 1_555
C2 C3 C5 123.57(25) 1_555 1_555
C1 C4 H2 111.2(4) 1_555 1_555
C1 C4 H3 108.3(5) 1_555 1_555
C1 C4 H4 112.0(5) 1_555 1_555
H2 C4 H3 112.4(8) 1_555 1_555
H2 C4 H4 105.3(8) 1_555 1_555
H3 C4 H4 107.6(7) 1_555 1_555
C3 C5 H5 113.3(4) 1_555 1_555
C3 C5 H6 110.9(6) 1_555 1_555
C3 C5 H7 108.5(7) 1_555 1_555
H5 C5 H6 112.6(10) 1_555 1_555
H5 C5 H7 101.9(11) 1_555 1_555
H6 C5 H7 109.1(11) 1_555 1_555
O1 H1 O2 154.2(6) 1_555 1_555

loop_
_geom_bond_atom_site_label_1
_geom_bond_atom_site_label_2
_geom_bond_distance
_geom_bond_site_symmetry_2
O1 C1 1.284(4) 1_555
O1 H1 1.327(10) 1_555
O2 C3 1.285(4) 1_555
O2 H1 1.171(11) 1_555
C1 O1 1.284(4) 1_555
C1 C2 1.4175(30) 1_555
C1 C4 1.489(4) 1_555
C2 C1 1.4175(30) 1_555
C2 C2 1.490(4) -3_455
C2 C3 1.4028(32) 1_555
C3 O2 1.285(4) 1_555
C3 C2 1.4028(32) 1_555
C3 C5 1.500(4) 1_555
C4 C1 1.489(4) 1_555
C4 H2 1.007(10) 1_555
C4 H3 1.038(8) 1_555
C4 H4 1.046(13) 1_555
C5 C3 1.500(4) 1_555
C5 H5 1.046(13) 1_555
C5 H6 0.945(14) 1_555
C5 H7 1.021(12) 1_555
H1 O1 1.327(10) 1_555
H1 O2 1.171(11) 1_555
H2 C4 1.007(10) 1_555
H3 C4 1.038(8) 1_555
H4 C4 1.046(13) 1_555
H5 C5 1.046(13) 1_555
H6 C5 0.945(14) 1_555
H7 C5 1.021(12) 1_555
